data_4325043
loop_
_publ_author_name
'Alexis D. Ostrowski'
'Ryan O. Absalonson'
'Malcolm A. De Leo'
'Guang Wu'
'James G. Pavlovich'
'Janet Adamson'
'Bilal Azhar'
'Alexei V. Iretskii'
'Ian L. Megson'
'Peter C. Ford'

_publ_section_title
;
 Photochemistry of trans-Cr(cyclam)(ONO)2+, a Nitric Oxide Precursor
;
_journal_name_full 'Inorganic Chemistry'
_journal_page_first 4453
_journal_page_last 4462
_journal_paper_doi 10.1021/ic200094x
_journal_volume 50
_journal_year 2011
_chemical_formula_sum 'C10 H26 Cl Cr N4 O7'
_chemical_formula_weight 401.80
_chemical_name_systematic
; 
 ? 
;
_space_group_IT_number 2
_symmetry_cell_setting triclinic
_symmetry_space_group_name_Hall '-P 1'
_symmetry_space_group_name_H-M 'P -1'
_atom_sites_solution_hydrogens geom
_atom_sites_solution_primary direct
_atom_sites_solution_secondary difmap
_audit_creation_method SHELXL-97
_cell_angle_alpha 98.812(5)
_cell_angle_beta 106.707(5)
_cell_angle_gamma 114.349(4)
_cell_formula_units_Z 2
_cell_length_a 9.518(3)
_cell_length_b 9.950(3)
_cell_length_c 10.948(4)
_cell_measurement_temperature 293(2)
_cell_volume 859.7(5)
_computing_structure_refinement 'SHELXL-97 (Sheldrick, 1997)'
_computing_structure_solution 'SHELXS-97 (Sheldrick, 1990)'
_diffrn_ambient_temperature 293(2)
_diffrn_measured_fraction_theta_full 0.948
_diffrn_measured_fraction_theta_max 0.948
_diffrn_measurement_device_type 'CCD area detector'
_diffrn_measurement_method 'Omega scan'
_diffrn_radiation_monochromator graphite
_diffrn_radiation_source 'fine-focus sealed tube'
_diffrn_radiation_type MoK\a
_diffrn_radiation_wavelength 0.71073
_diffrn_reflns_av_R_equivalents 0.0517
_diffrn_reflns_av_sigmaI/netI 0.0418
_diffrn_reflns_limit_h_max 11
_diffrn_reflns_limit_h_min -11
_diffrn_reflns_limit_k_max 11
_diffrn_reflns_limit_k_min -12
_diffrn_reflns_limit_l_max 13
_diffrn_reflns_limit_l_min -13
_diffrn_reflns_number 6876
_diffrn_reflns_theta_full 26.40
_diffrn_reflns_theta_max 26.40
_diffrn_reflns_theta_min 2.04
_exptl_absorpt_coefficient_mu 0.860
_exptl_absorpt_correction_T_max 0.614
_exptl_absorpt_correction_T_min 0.506
_exptl_absorpt_correction_type empirical
_exptl_absorpt_process_details 'psi scan'
_exptl_crystal_colour orange
_exptl_crystal_density_diffrn 1.552
_exptl_crystal_description block
_exptl_crystal_F_000 422
_exptl_crystal_size_max 0.25
_exptl_crystal_size_mid 0.2
_exptl_crystal_size_min 0.2
_refine_diff_density_max 1.026
_refine_diff_density_min -0.895
_refine_diff_density_rms 0.117
_refine_ls_extinction_coef 0.121(11)
_refine_ls_extinction_expression Fc^*^=kFc[1+0.001xFc^2^\l^3^/sin(2\q)]^-1/4^
_refine_ls_extinction_method SHELXL
_refine_ls_goodness_of_fit_ref 1.095
_refine_ls_hydrogen_treatment mixed
_refine_ls_matrix_type full
_refine_ls_number_parameters 232
_refine_ls_number_reflns 3341
_refine_ls_number_restraints 3
_refine_ls_restrained_S_all 1.095
_refine_ls_R_factor_all 0.0727
_refine_ls_R_factor_gt 0.0669
_refine_ls_shift/su_max 0.100
_refine_ls_shift/su_mean 0.005
_refine_ls_structure_factor_coef Fsqd
_refine_ls_weighting_details 'calc w=1/[\s^2^(Fo^2^)+(0.1052P)^2^+2.2433P] where P=(Fo^2^+2Fc^2^)/3'
_refine_ls_weighting_scheme calc
_refine_ls_wR_factor_gt 0.1949
_refine_ls_wR_factor_ref 0.2010
_reflns_number_gt 2917
_reflns_number_total 3341
_reflns_threshold_expression >2sigma(I)
_cod_data_source_file ic200094x_si_002.cif
_cod_data_source_block f112509
_cod_database_code 4325043

loop_
_symmetry_equiv_pos_as_xyz
'x, y, z'
'-x, -y, -z'

loop_
_atom_site_label
_atom_site_type_symbol
_atom_site_fract_x
_atom_site_fract_y
_atom_site_fract_z
_atom_site_U_iso_or_equiv
_atom_site_adp_type
_atom_site_occupancy
_atom_site_symmetry_multiplicity
_atom_site_calc_flag
_atom_site_refinement_flags
C1 C 0.1488(6) 0.3240(6) 0.9388(5) 0.0476(12) Uani 1 1 d .
H1A H 0.0336 0.2890 0.8814 0.057 Uiso 1 1 calc R
H1B H 0.1571 0.3367 1.0307 0.057 Uiso 1 1 calc R
C2 C 0.2018(6) 0.2052(5) 0.8966(5) 0.0450(11) Uani 1 1 d .
H2A H 0.1350 0.1079 0.9089 0.054 Uiso 1 1 calc R
H2B H 0.1848 0.1861 0.8026 0.054 Uiso 1 1 calc R
C3 C 0.4550(7) 0.1752(5) 0.9321(5) 0.0484(12) Uani 1 1 d .
H3A H 0.4423 0.1725 0.8404 0.058 Uiso 1 1 calc R
H3B H 0.3944 0.0694 0.9321 0.058 Uiso 1 1 calc R
C4 C 0.6401(7) 0.2429(6) 1.0193(5) 0.0500(12) Uani 1 1 d .
H4A H 0.6530 0.2582 1.1123 0.060 Uiso 1 1 calc R
H4B H 0.6755 0.1674 0.9960 0.060 Uiso 1 1 calc R
C5 C 0.2440(6) 0.6046(6) 0.9928(5) 0.0458(11) Uani 1 1 d .
H5A H 0.2695 0.6131 1.0869 0.055 Uiso 1 1 calc R
H5B H 0.1291 0.5834 0.9520 0.055 Uiso 1 1 calc R
C6 C 0.8779(8) 0.1767(6) 0.3815(6) 0.0620(16) Uani 1 1 d .
H6A H 0.7998 0.1637 0.2953 0.074 Uiso 1 1 calc R
H6B H 0.8980 0.0884 0.3727 0.074 Uiso 1 1 calc R
C7 C 0.8055(7) 0.1837(6) 0.4839(7) 0.0606(15) Uani 1 1 d .
H7A H 0.8790 0.1881 0.5686 0.073 Uiso 1 1 calc R
H7B H 0.6976 0.0919 0.4554 0.073 Uiso 1 1 calc R
C8 C 0.7424(8) 0.3618(8) 0.6169(6) 0.0647(17) Uani 1 1 d .
H8A H 0.8281 0.3732 0.6979 0.078 Uiso 1 1 calc R
H8B H 0.6371 0.2756 0.6051 0.078 Uiso 1 1 calc R
C9 C 0.7277(9) 0.5083(10) 0.6329(7) 0.0699(19) Uani 1 1 d .
H9A H 0.6737 0.5125 0.6952 0.084 Uiso 1 1 calc R
H9B H 0.6554 0.5024 0.5469 0.084 Uiso 1 1 calc R
C10 C 1.1077(8) 0.3423(8) 0.3172(6) 0.0627(16) Uani 1 1 d .
H10A H 1.0277 0.3431 0.2393 0.075 Uiso 1 1 calc R
H10B H 1.1251 0.2548 0.2899 0.075 Uiso 1 1 calc R
Cl Cl 0.32631(17) 0.06708(16) 0.25270(14) 0.0543(4) Uani 1 1 d .
Cr1 Cr 0.5000 0.5000 1.0000 0.0260(3) Uani 1 2 d S
Cr2 Cr 1.0000 0.5000 0.5000 0.0277(3) Uani 1 2 d S
H31 H 0.702(8) 0.759(9) 0.473(4) 0.12(3) Uiso 1 1 d D
H32 H 0.652(4) 0.690(5) 0.335(3) 0.051(15) Uiso 1 1 d D
N1 N 0.2614(4) 0.4747(4) 0.9271(4) 0.0348(8) Uani 1 1 d .
H1 H 0.232(7) 0.466(6) 0.838(6) 0.042 Uiso 1 1 calc .
N2 N 0.3815(5) 0.2674(4) 0.9806(4) 0.0369(8) Uani 1 1 d .
H2 H 0.388(7) 0.261(6) 1.064(6) 0.044 Uiso 1 1 calc .
N3 N 1.0387(5) 0.3231(5) 0.4225(4) 0.0434(9) Uani 1 1 d .
H3 H 1.115(8) 0.319(7) 0.492(6) 0.052 Uiso 1 1 calc .
N4 N 0.7856(5) 0.3265(5) 0.5002(4) 0.0444(9) Uani 1 1 d .
H4 H 0.699(8) 0.308(7) 0.425(6) 0.053 Uiso 1 1 calc .
O1 O 0.5071(3) 0.5466(3) 1.1758(2) 0.0258(6) Uani 1 1 d .
O2 O 0.8795(3) 0.4902(3) 0.3263(2) 0.0274(6) Uani 1 1 d .
O3 O 0.7396(5) 0.7676(5) 0.4066(4) 0.0603(10) Uani 1 1 d D
O4 O 0.295(2) 0.0975(18) 0.3585(11) 0.254(8) Uani 1 1 d .
O5 O 0.4599(10) 0.1805(15) 0.2504(10) 0.279(10) Uani 1 1 d .
O6 O 0.350(2) -0.0547(15) 0.2575(10) 0.237(8) Uani 1 1 d .
O7 O 0.2006(8) 0.0364(12) 0.1320(8) 0.156(4) Uani 1 1 d .

loop_
_atom_site_aniso_label
_atom_site_aniso_U_11
_atom_site_aniso_U_22
_atom_site_aniso_U_33
_atom_site_aniso_U_23
_atom_site_aniso_U_13
_atom_site_aniso_U_12
C1 0.033(2) 0.053(3) 0.047(3) 0.020(2) 0.014(2) 0.011(2)
C2 0.038(2) 0.034(2) 0.044(3) 0.0120(19) 0.009(2) 0.0046(19)
C3 0.068(3) 0.032(2) 0.042(3) 0.0086(19) 0.014(2) 0.027(2)
C4 0.067(3) 0.049(3) 0.040(3) 0.011(2) 0.013(2) 0.040(3)
C5 0.050(3) 0.061(3) 0.039(2) 0.017(2) 0.018(2) 0.037(2)
C6 0.067(4) 0.035(3) 0.055(3) -0.001(2) -0.005(3) 0.024(3)
C7 0.052(3) 0.038(3) 0.071(4) 0.023(3) 0.007(3) 0.012(2)
C8 0.049(3) 0.094(5) 0.061(3) 0.045(3) 0.033(3) 0.029(3)
C9 0.071(4) 0.124(6) 0.057(3) 0.043(4) 0.043(3) 0.067(4)
C10 0.081(4) 0.095(5) 0.040(3) 0.015(3) 0.027(3) 0.066(4)
Cl 0.0547(8) 0.0570(8) 0.0521(8) 0.0210(6) 0.0224(6) 0.0255(6)
Cr1 0.0275(5) 0.0257(5) 0.0215(5) 0.0074(3) 0.0080(4) 0.0109(4)
Cr2 0.0272(5) 0.0300(5) 0.0228(5) 0.0081(4) 0.0069(4) 0.0131(4)
N1 0.0334(18) 0.041(2) 0.0264(18) 0.0110(15) 0.0081(14) 0.0166(15)
N2 0.043(2) 0.0285(18) 0.0284(18) 0.0100(14) 0.0092(16) 0.0110(15)
N3 0.050(2) 0.047(2) 0.034(2) 0.0089(17) 0.0077(18) 0.0302(19)
N4 0.035(2) 0.049(2) 0.042(2) 0.0218(18) 0.0095(17) 0.0150(18)
O1 0.0306(13) 0.0313(13) 0.0134(11) 0.0066(10) 0.0087(10) 0.0130(11)
O2 0.0297(13) 0.0351(14) 0.0149(12) 0.0090(10) 0.0026(10) 0.0170(11)
O3 0.059(2) 0.073(3) 0.041(2) 0.0068(19) 0.0087(18) 0.035(2)
O4 0.55(2) 0.378(17) 0.165(8) 0.182(11) 0.263(14) 0.397(19)
O5 0.093(5) 0.329(14) 0.158(7) 0.178(9) -0.048(5) -0.096(7)
O6 0.53(2) 0.239(11) 0.141(7) 0.108(8) 0.170(12) 0.323(16)
O7 0.063(3) 0.234(9) 0.111(5) 0.109(6) 0.003(3) 0.021(5)

loop_
_atom_type_symbol
_atom_type_description
_atom_type_scat_dispersion_real
_atom_type_scat_dispersion_imag
_atom_type_scat_source
C C 0.0033 0.0016 'International Tables Vol C Tables 4.2.6.8 and 6.1.1.4'
H H 0.0000 0.0000 'International Tables Vol C Tables 4.2.6.8 and 6.1.1.4'
N N 0.0061 0.0033 'International Tables Vol C Tables 4.2.6.8 and 6.1.1.4'
O O 0.0106 0.0060 'International Tables Vol C Tables 4.2.6.8 and 6.1.1.4'
Cr Cr 0.3209 0.6236 'International Tables Vol C Tables 4.2.6.8 and 6.1.1.4'
Cl Cl 0.1484 0.1585 'International Tables Vol C Tables 4.2.6.8 and 6.1.1.4'

loop_
_geom_angle_atom_site_label_1
_geom_angle_atom_site_label_2
_geom_angle_atom_site_label_3
_geom_angle
_geom_angle_site_symmetry_1
_geom_angle_site_symmetry_3
N1 C1 C2 108.4(4) . .
N1 C1 H1A 110.0 . .
C2 C1 H1A 110.0 . .
N1 C1 H1B 110.0 . .
C2 C1 H1B 110.0 . .
H1A C1 H1B 108.4 . .
N2 C2 C1 108.4(4) . .
N2 C2 H2A 110.0 . .
C1 C2 H2A 110.0 . .
N2 C2 H2B 110.0 . .
C1 C2 H2B 110.0 . .
H2A C2 H2B 108.4 . .
N2 C3 C4 111.9(4) . .
N2 C3 H3A 109.2 . .
C4 C3 H3A 109.2 . .
N2 C3 H3B 109.2 . .
C4 C3 H3B 109.2 . .
H3A C3 H3B 107.9 . .
C5 C4 C3 115.2(4) 2_667 .
C5 C4 H4A 108.5 2_667 .
C3 C4 H4A 108.5 . .
C5 C4 H4B 108.5 2_667 .
C3 C4 H4B 108.5 . .
H4A C4 H4B 107.5 . .
N1 C5 C4 111.7(4) . 2_667
N1 C5 H5A 109.3 . .
C4 C5 H5A 109.3 2_667 .
N1 C5 H5B 109.3 . .
C4 C5 H5B 109.3 2_667 .
H5A C5 H5B 108.0 . .
C7 C6 N3 109.6(4) . .
C7 C6 H6A 109.8 . .
N3 C6 H6A 109.8 . .
C7 C6 H6B 109.8 . .
N3 C6 H6B 109.8 . .
H6A C6 H6B 108.2 . .
C6 C7 N4 108.0(4) . .
C6 C7 H7A 110.1 . .
N4 C7 H7A 110.1 . .
C6 C7 H7B 110.1 . .
N4 C7 H7B 110.1 . .
H7A C7 H7B 108.4 . .
N4 C8 C9 112.0(4) . .
N4 C8 H8A 109.2 . .
C9 C8 H8A 109.2 . .
N4 C8 H8B 109.2 . .
C9 C8 H8B 109.2 . .
H8A C8 H8B 107.9 . .
C8 C9 C10 115.0(5) . 2_766
C8 C9 H9A 108.5 . .
C10 C9 H9A 108.5 2_766 .
C8 C9 H9B 108.5 . .
C10 C9 H9B 108.5 2_766 .
H9A C9 H9B 107.5 . .
N3 C10 C9 111.4(5) . 2_766
N3 C10 H10A 109.4 . .
C9 C10 H10A 109.4 2_766 .
N3 C10 H10B 109.4 . .
C9 C10 H10B 109.4 2_766 .
H10A C10 H10B 108.0 . .
O4 Cl O5 114.6(11) . .
O4 Cl O6 103.8(6) . .
O5 Cl O6 109.4(11) . .
O4 Cl O7 114.5(8) . .
O5 Cl O7 103.1(4) . .
O6 Cl O7 111.5(8) . .
O1 Cr1 O1 180.000(1) 2_667 .
O1 Cr1 N2 90.70(14) 2_667 .
O1 Cr1 N2 89.30(14) . .
O1 Cr1 N2 89.30(14) 2_667 2_667
O1 Cr1 N2 90.70(14) . 2_667
N2 Cr1 N2 180.000(1) . 2_667
O1 Cr1 N1 89.44(13) 2_667 2_667
O1 Cr1 N1 90.56(13) . 2_667
N2 Cr1 N1 94.60(15) . 2_667
N2 Cr1 N1 85.40(15) 2_667 2_667
O1 Cr1 N1 90.56(13) 2_667 .
O1 Cr1 N1 89.44(13) . .
N2 Cr1 N1 85.40(15) . .
N2 Cr1 N1 94.60(15) 2_667 .
N1 Cr1 N1 180.000(1) 2_667 .
O2 Cr2 O2 180.0 2_766 .
O2 Cr2 N3 89.13(14) 2_766 .
O2 Cr2 N3 90.87(14) . .
O2 Cr2 N3 90.87(14) 2_766 2_766
O2 Cr2 N3 89.13(14) . 2_766
N3 Cr2 N3 180.000(2) . 2_766
O2 Cr2 N4 90.16(15) 2_766 2_766
O2 Cr2 N4 89.84(14) . 2_766
N3 Cr2 N4 94.68(18) . 2_766
N3 Cr2 N4 85.32(18) 2_766 2_766
O2 Cr2 N4 89.84(14) 2_766 .
O2 Cr2 N4 90.16(15) . .
N3 Cr2 N4 85.32(18) . .
N3 Cr2 N4 94.68(18) 2_766 .
N4 Cr2 N4 180.0(2) 2_766 .
C5 N1 C1 112.2(4) . .
C5 N1 Cr1 114.9(3) . .
C1 N1 Cr1 106.1(3) . .
C5 N1 H1 108(3) . .
C1 N1 H1 108(3) . .
Cr1 N1 H1 108(3) . .
C2 N2 C3 113.1(4) . .
C2 N2 Cr1 106.9(3) . .
C3 N2 Cr1 116.0(3) . .
C2 N2 H2 107(4) . .
C3 N2 H2 107(3) . .
Cr1 N2 H2 107(3) . .
C10 N3 C6 114.5(5) . .
C10 N3 Cr2 115.9(3) . .
C6 N3 Cr2 106.2(3) . .
C10 N3 H3 106(4) . .
C6 N3 H3 107(4) . .
Cr2 N3 H3 106(4) . .
C8 N4 C7 113.2(4) . .
C8 N4 Cr2 115.6(4) . .
C7 N4 Cr2 106.1(3) . .
C8 N4 H4 107(4) . .
C7 N4 H4 107(4) . .
Cr2 N4 H4 107(4) . .
H31 O3 H32 102.7(16) . .

loop_
_geom_bond_atom_site_label_1
_geom_bond_atom_site_label_2
_geom_bond_distance
_geom_bond_site_symmetry_2
C1 N1 1.491(6) .
C1 C2 1.525(8) .
C1 H1A 0.9700 .
C1 H1B 0.9700 .
C2 N2 1.484(6) .
C2 H2A 0.9700 .
C2 H2B 0.9700 .
C3 N2 1.485(7) .
C3 C4 1.526(8) .
C3 H3A 0.9700 .
C3 H3B 0.9700 .
C4 C5 1.517(8) 2_667
C4 H4A 0.9700 .
C4 H4B 0.9700 .
C5 N1 1.474(6) .
C5 C4 1.517(8) 2_667
C5 H5A 0.9700 .
C5 H5B 0.9700 .
C6 C7 1.481(10) .
C6 N3 1.494(7) .
C6 H6A 0.9700 .
C6 H6B 0.9700 .
C7 N4 1.500(7) .
C7 H7A 0.9700 .
C7 H7B 0.9700 .
C8 N4 1.486(7) .
C8 C9 1.509(10) .
C8 H8A 0.9700 .
C8 H8B 0.9700 .
C9 C10 1.517(10) 2_766
C9 H9A 0.9700 .
C9 H9B 0.9700 .
C10 N3 1.482(7) .
C10 C9 1.517(10) 2_766
C10 H10A 0.9700 .
C10 H10B 0.9700 .
Cl O4 1.302(7) .
Cl O5 1.317(7) .
Cl O6 1.327(7) .
Cl O7 1.392(6) .
Cr1 O1 1.884(2) 2_667
Cr1 O1 1.884(2) .
Cr1 N2 2.057(4) .
Cr1 N2 2.057(4) 2_667
Cr1 N1 2.070(4) 2_667
Cr1 N1 2.070(4) .
Cr2 O2 1.881(2) 2_766
Cr2 O2 1.881(2) .
Cr2 N3 2.052(4) .
Cr2 N3 2.052(4) 2_766
Cr2 N4 2.060(4) 2_766
Cr2 N4 2.060(4) .
N1 H1 0.91(6) .
N2 H2 0.90(6) .
N3 H3 0.91(6) .
N4 H4 0.91(7) .
O3 H31 0.896(10) .
O3 H32 0.898(10) .

loop_
_geom_torsion_atom_site_label_1
_geom_torsion_atom_site_label_2
_geom_torsion_atom_site_label_3
_geom_torsion_atom_site_label_4
_geom_torsion
_geom_torsion_site_symmetry_1
_geom_torsion_site_symmetry_4
N1 C1 C2 N2 56.0(5) . .
N2 C3 C4 C5 -70.5(6) . 2_667
N3 C6 C7 N4 56.2(6) . .
N4 C8 C9 C10 -72.0(7) . 2_766
C4 C5 N1 C1 179.7(4) 2_667 .
C4 C5 N1 Cr1 58.4(4) 2_667 .
C2 C1 N1 C5 -167.7(4) . .
C2 C1 N1 Cr1 -41.4(4) . .
O1 Cr1 N1 C5 -129.4(3) 2_667 .
O1 Cr1 N1 C5 50.6(3) . .
N2 Cr1 N1 C5 139.9(3) . .
N2 Cr1 N1 C5 -40.1(3) 2_667 .
N1 Cr1 N1 C5 11(100) 2_667 .
O1 Cr1 N1 C1 105.9(3) 2_667 .
O1 Cr1 N1 C1 -74.1(3) . .
N2 Cr1 N1 C1 15.3(3) . .
N2 Cr1 N1 C1 -164.7(3) 2_667 .
N1 Cr1 N1 C1 -114(100) 2_667 .
C1 C2 N2 C3 -169.4(4) . .
C1 C2 N2 Cr1 -40.5(4) . .
C4 C3 N2 C2 179.3(4) . .
C4 C3 N2 Cr1 55.3(5) . .
O1 Cr1 N2 C2 -76.5(3) 2_667 .
O1 Cr1 N2 C2 103.5(3) . .
N2 Cr1 N2 C2 63(100) 2_667 .
N1 Cr1 N2 C2 -166.0(3) 2_667 .
N1 Cr1 N2 C2 14.0(3) . .
O1 Cr1 N2 C3 50.7(3) 2_667 .
O1 Cr1 N2 C3 -129.3(3) . .
N2 Cr1 N2 C3 -170(100) 2_667 .
N1 Cr1 N2 C3 -38.8(3) 2_667 .
N1 Cr1 N2 C3 141.2(3) . .
C9 C10 N3 C6 -178.9(5) 2_766 .
C9 C10 N3 Cr2 56.9(5) 2_766 .
C7 C6 N3 C10 -169.6(4) . .
C7 C6 N3 Cr2 -40.4(5) . .
O2 Cr2 N3 C10 -128.8(4) 2_766 .
O2 Cr2 N3 C10 51.2(4) . .
N3 Cr2 N3 C10 119(100) 2_766 .
N4 Cr2 N3 C10 -38.8(4) 2_766 .
N4 Cr2 N3 C10 141.2(4) . .
O2 Cr2 N3 C6 102.8(3) 2_766 .
O2 Cr2 N3 C6 -77.2(3) . .
N3 Cr2 N3 C6 -10(100) 2_766 .
N4 Cr2 N3 C6 -167.2(3) 2_766 .
N4 Cr2 N3 C6 12.8(3) . .
C9 C8 N4 C7 178.5(5) . .
C9 C8 N4 Cr2 55.9(6) . .
C6 C7 N4 C8 -169.8(5) . .
C6 C7 N4 Cr2 -42.0(5) . .
O2 Cr2 N4 C8 52.9(4) 2_766 .
O2 Cr2 N4 C8 -127.1(4) . .
N3 Cr2 N4 C8 142.0(4) . .
N3 Cr2 N4 C8 -38.0(4) 2_766 .
N4 Cr2 N4 C8 -168(100) 2_766 .
O2 Cr2 N4 C7 -73.4(3) 2_766 .
O2 Cr2 N4 C7 106.6(3) . .
N3 Cr2 N4 C7 15.7(3) . .
N3 Cr2 N4 C7 -164.3(3) 2_766 .
N4 Cr2 N4 C7 66(100) 2_766 .
